data_7031082
loop_
_publ_author_name
'Plitt, Patrick'
'Pritzkow, Hans'
'Kramer, Roland'

_publ_section_title
;
 Biphenyl derived Schiff-base vanadium(V) complexes with pendant
 OH-groups--structure, characterization and hydrogen peroxide mediated
 sulfide oxygenation.
;
_journal_issue 15
_journal_name_full 'Dalton transactions (Cambridge, England : 2003)'
_journal_page_first 2314
_journal_page_last 2320
_journal_paper_doi 10.1039/B403600J
_journal_year 2004
_chemical_formula_moiety 'C19 H15 N2 O3 V'
_chemical_formula_sum 'C19 H15 N2 O3 V'
_chemical_formula_weight 370.27
_chemical_name_systematic
;
?
;
_space_group_IT_number 19
_symmetry_cell_setting orthorhombic
_symmetry_space_group_name_Hall 'P 2ac 2ab'
_symmetry_space_group_name_H-M 'P 21 21 21'
_atom_sites_solution_hydrogens difmap
_atom_sites_solution_primary direct
_atom_sites_solution_secondary difmap
_audit_creation_method SHELXL-97
_cell_angle_alpha 90.00
_cell_angle_beta 90.00
_cell_angle_gamma 90.00
_cell_formula_units_Z 4
_cell_length_a 6.7529(10)
_cell_length_b 9.6314(13)
_cell_length_c 24.337(3)
_cell_measurement_temperature 293(2)
_cell_volume 1582.9(4)
_computing_cell_refinement 'Bruker SAINT'
_computing_data_collection 'Bruker SMART'
_computing_data_reduction 'Bruker SAINT'
_computing_molecular_graphics 'Bruker SHELXTL'
_computing_publication_material 'SHELXL-97 (Sheldrick, 1997)'
_computing_structure_refinement 'SHELXL-97 (Sheldrick, 1997)'
_computing_structure_solution 'SHELXS-97 (Sheldrick, 1990)'
_diffrn_ambient_temperature 293(2)
_diffrn_measured_fraction_theta_full 0.985
_diffrn_measured_fraction_theta_max 0.985
_diffrn_measurement_device_type 'CCD area detector'
_diffrn_measurement_method \w-scans
_diffrn_radiation_monochromator graphite
_diffrn_radiation_source 'fine-focus sealed tube'
_diffrn_radiation_type MoK\a
_diffrn_radiation_wavelength 0.71073
_diffrn_reflns_av_R_equivalents 0.0762
_diffrn_reflns_av_sigmaI/netI 0.0961
_diffrn_reflns_limit_h_max 8
_diffrn_reflns_limit_h_min -10
_diffrn_reflns_limit_k_max 14
_diffrn_reflns_limit_k_min -14
_diffrn_reflns_limit_l_max 35
_diffrn_reflns_limit_l_min -30
_diffrn_reflns_number 15110
_diffrn_reflns_theta_full 32.11
_diffrn_reflns_theta_max 32.11
_diffrn_reflns_theta_min 2.27
_exptl_absorpt_coefficient_mu 0.648
_exptl_absorpt_correction_T_max 1.0000
_exptl_absorpt_correction_T_min 0.8394
_exptl_absorpt_correction_type multi-scan
_exptl_absorpt_process_details SADABS
_exptl_crystal_colour yellow
_exptl_crystal_density_diffrn 1.554
_exptl_crystal_density_method 'not measured'
_exptl_crystal_description plate
_exptl_crystal_F_000 760
_exptl_crystal_size_max 0.28
_exptl_crystal_size_mid 0.18
_exptl_crystal_size_min 0.06
_refine_diff_density_max 0.883
_refine_diff_density_min -1.027
_refine_diff_density_rms 0.133
_refine_ls_abs_structure_details 'Flack H D (1983), Acta Cryst. A39, 876-881'
_refine_ls_abs_structure_Flack 0.37(4)
_refine_ls_extinction_method none
_refine_ls_goodness_of_fit_ref 1.045
_refine_ls_hydrogen_treatment refall
_refine_ls_matrix_type full
_refine_ls_number_parameters 287
_refine_ls_number_reflns 5408
_refine_ls_number_restraints 0
_refine_ls_restrained_S_all 1.045
_refine_ls_R_factor_all 0.1028
_refine_ls_R_factor_gt 0.0625
_refine_ls_shift/su_max 0.002
_refine_ls_shift/su_mean 0.000
_refine_ls_structure_factor_coef Fsqd
_refine_ls_weighting_details 'calc w=1/[\s^2^(Fo^2^)+(0.0898P)^2^+0.0000P] where P=(Fo^2^+2Fc^2^)/3'
_refine_ls_weighting_scheme calc
_refine_ls_wR_factor_gt 0.1413
_refine_ls_wR_factor_ref 0.1676
_reflns_number_gt 3940
_reflns_number_total 5408
_reflns_threshold_expression >2sigma(I)
_cod_data_source_file b403600j.txt
_cod_data_source_block plitt15a
_cod_depositor_comments
;
The following automatic conversions were performed:

'_symmetry_cell_setting' value 'Orthorhombic' changed to
'orthorhombic' according to
/usr/data/users/saulius/automatic-downloads/retrospective/RSC/lib/dictionaries/cif_core.dic
dictionary named 'cif_core.dic' version 2.4.2 from 2011-04-26.

Automatic conversion script
Id: cif_fix_values 2281 2013-09-26 08:29:07Z andrius 
;
_cod_original_cell_volume 1582.8(4)
_cod_original_sg_symbol_H-M P2(1)2(1)2(1)
_cod_database_code 7031082

loop_
_symmetry_equiv_pos_as_xyz
'x, y, z'
'-x+1/2, -y, z+1/2'
'-x, y+1/2, -z+1/2'
'x+1/2, -y+1/2, -z'

loop_
_atom_site_label
_atom_site_type_symbol
_atom_site_fract_x
_atom_site_fract_y
_atom_site_fract_z
_atom_site_U_iso_or_equiv
_atom_site_adp_type
_atom_site_occupancy
_atom_site_symmetry_multiplicity
_atom_site_calc_flag
V1 V 0.22267(8) 0.28412(5) 0.19369(2) 0.01438(13) Uani 1 1 d
O1 O 0.2616(4) 0.4085(2) 0.13403(9) 0.0187(5) Uani 1 1 d
O2 O -0.0029(4) 0.2300(3) 0.18486(10) 0.0266(6) Uani 1 1 d
O3 O 0.3766(6) 0.1619(3) 0.17658(12) 0.0347(8) Uani 1 1 d
N1 N 0.2557(4) 0.4654(3) 0.24296(10) 0.0143(5) Uani 1 1 d
N2 N 0.2322(4) 0.2111(3) 0.27616(11) 0.0155(5) Uani 1 1 d
C1 C 0.2701(5) 0.5934(3) 0.22627(13) 0.0148(6) Uani 1 1 d
C2 C 0.2726(6) 0.6387(3) 0.16986(13) 0.0151(6) Uani 1 1 d
C3 C 0.2666(5) 0.5436(3) 0.12585(13) 0.0146(6) Uani 1 1 d
C4 C 0.2707(6) 0.5955(3) 0.07129(13) 0.0155(6) Uani 1 1 d
C5 C 0.2884(6) 0.7389(4) 0.06311(14) 0.0182(6) Uani 1 1 d
C6 C 0.2944(6) 0.8340(4) 0.10673(15) 0.0186(7) Uani 1 1 d
C7 C 0.2860(5) 0.7825(4) 0.15951(13) 0.0163(6) Uani 1 1 d
C8 C 0.2561(6) 0.5005(3) 0.02332(13) 0.0164(6) Uani 1 1 d
C9 C 0.0910(6) 0.4145(4) 0.01622(16) 0.0207(7) Uani 1 1 d
C10 C 0.0688(7) 0.3358(4) -0.03115(17) 0.0248(8) Uani 1 1 d
C11 C 0.2160(7) 0.3366(4) -0.07124(15) 0.0241(8) Uani 1 1 d
C12 C 0.3830(7) 0.4159(5) -0.06360(16) 0.0254(8) Uani 1 1 d
C13 C 0.4031(6) 0.4991(4) -0.01701(15) 0.0209(7) Uani 1 1 d
C14 C 0.2481(5) 0.4505(3) 0.30326(14) 0.0176(6) Uani 1 1 d
C15 C 0.2391(5) 0.2994(3) 0.31807(13) 0.0155(6) Uani 1 1 d
C16 C 0.2265(6) 0.0724(3) 0.28703(14) 0.0179(6) Uani 1 1 d
C17 C 0.2302(6) 0.0204(4) 0.33947(14) 0.0194(6) Uani 1 1 d
C18 C 0.2374(6) 0.1147(4) 0.38345(15) 0.0206(7) Uani 1 1 d
C19 C 0.2406(5) 0.2552(4) 0.37276(14) 0.0181(6) Uani 1 1 d
H1 H 0.268(7) 0.670(4) 0.2559(15) 0.021(10) Uiso 1 1 d
H5 H 0.284(6) 0.766(4) 0.0268(15) 0.013(9) Uiso 1 1 d
H6 H 0.305(7) 0.940(4) 0.0985(16) 0.016(10) Uiso 1 1 d
H7 H 0.293(6) 0.846(4) 0.1909(15) 0.013(9) Uiso 1 1 d
H9 H -0.013(7) 0.405(4) 0.0497(16) 0.014(10) Uiso 1 1 d
H10 H -0.029(10) 0.268(7) -0.037(2) 0.064(19) Uiso 1 1 d
H11 H 0.204(7) 0.285(5) -0.1030(17) 0.024(11) Uiso 1 1 d
H12 H 0.498(7) 0.413(5) -0.0939(16) 0.016(11) Uiso 1 1 d
H13 H 0.498(7) 0.557(4) -0.0130(16) 0.016(11) Uiso 1 1 d
H14A H 0.351(8) 0.496(5) 0.3202(18) 0.026(12) Uiso 1 1 d
H14B H 0.129(7) 0.494(5) 0.3248(18) 0.022(12) Uiso 1 1 d
H16 H 0.223(6) 0.013(4) 0.2542(14) 0.009(9) Uiso 1 1 d
H17 H 0.235(8) -0.084(5) 0.3419(16) 0.026(11) Uiso 1 1 d
H18 H 0.264(8) 0.082(5) 0.4235(17) 0.028(12) Uiso 1 1 d
H19 H 0.240(8) 0.322(4) 0.3990(16) 0.018(10) Uiso 1 1 d

loop_
_atom_site_aniso_label
_atom_site_aniso_U_11
_atom_site_aniso_U_22
_atom_site_aniso_U_33
_atom_site_aniso_U_23
_atom_site_aniso_U_13
_atom_site_aniso_U_12
V1 0.0106(2) 0.0133(2) 0.0193(2) -0.0005(2) 0.0002(2) 0.0011(2)
O1 0.0197(14) 0.0143(10) 0.0219(11) -0.0001(8) 0.0005(10) -0.0021(11)
O2 0.0248(14) 0.0313(15) 0.0235(13) 0.0051(12) -0.0053(10) -0.0146(12)
O3 0.045(2) 0.0295(15) 0.0292(15) 0.0064(12) 0.0131(13) 0.0177(15)
N1 0.0094(14) 0.0153(11) 0.0183(12) 0.0002(9) 0.0012(10) -0.0002(11)
N2 0.0064(11) 0.0175(12) 0.0225(12) 0.0005(10) -0.0011(10) -0.0014(13)
C1 0.0070(13) 0.0158(13) 0.0215(14) -0.0023(11) 0.0015(12) -0.0009(13)
C2 0.0038(13) 0.0169(13) 0.0248(15) 0.0010(11) 0.0025(12) 0.0003(13)
C3 0.0063(14) 0.0147(13) 0.0229(14) 0.0009(11) -0.0012(12) -0.0022(12)
C4 0.0086(14) 0.0170(13) 0.0210(14) 0.0000(11) -0.0016(12) -0.0005(13)
C5 0.0127(14) 0.0192(15) 0.0228(15) 0.0042(12) -0.0018(12) 0.0007(13)
C6 0.0102(16) 0.0175(15) 0.0282(17) 0.0020(13) 0.0006(13) 0.0019(13)
C7 0.0085(13) 0.0149(13) 0.0254(14) -0.0021(13) 0.0000(12) -0.0006(15)
C8 0.0150(17) 0.0150(13) 0.0191(13) 0.0019(11) 0.0003(12) 0.0026(13)
C9 0.0152(17) 0.0193(17) 0.0275(18) -0.0014(14) 0.0033(14) -0.0012(14)
C10 0.021(2) 0.0214(18) 0.032(2) -0.0020(16) -0.0044(16) -0.0019(15)
C11 0.032(2) 0.0185(15) 0.0223(17) -0.0002(13) -0.0018(17) 0.0029(17)
C12 0.027(2) 0.029(2) 0.0201(17) 0.0024(15) 0.0052(14) 0.0037(17)
C13 0.0156(17) 0.0228(18) 0.0243(18) 0.0028(15) 0.0013(13) -0.0020(14)
C14 0.0161(18) 0.0184(13) 0.0183(14) -0.0016(12) -0.0012(14) -0.0010(13)
C15 0.0053(14) 0.0192(14) 0.0222(14) -0.0007(11) 0.0000(10) 0.0022(12)
C16 0.0097(15) 0.0172(14) 0.0266(15) 0.0002(12) -0.0032(13) 0.0005(14)
C17 0.0099(15) 0.0197(15) 0.0287(16) 0.0031(12) -0.0014(14) -0.0003(14)
C18 0.0131(17) 0.0225(16) 0.0263(16) 0.0059(13) 0.0006(14) -0.0042(14)
C19 0.0085(15) 0.0229(15) 0.0230(14) 0.0017(12) 0.0010(12) 0.0000(12)

loop_
_atom_type_symbol
_atom_type_description
_atom_type_scat_dispersion_real
_atom_type_scat_dispersion_imag
_atom_type_scat_source
C C 0.0033 0.0016 'International Tables Vol C Tables 4.2.6.8 and 6.1.1.4'
H H 0.0000 0.0000 'International Tables Vol C Tables 4.2.6.8 and 6.1.1.4'
N N 0.0061 0.0033 'International Tables Vol C Tables 4.2.6.8 and 6.1.1.4'
O O 0.0106 0.0060 'International Tables Vol C Tables 4.2.6.8 and 6.1.1.4'
V V 0.3005 0.5294 'International Tables Vol C Tables 4.2.6.8 and 6.1.1.4'

loop_
_geom_angle_atom_site_label_1
_geom_angle_atom_site_label_2
_geom_angle_atom_site_label_3
_geom_angle
O2 V1 O3 109.5(2)
O2 V1 O1 103.35(13)
O3 V1 O1 99.92(13)
O2 V1 N2 92.71(12)
O3 V1 N2 89.02(13)
O1 V1 N2 157.64(11)
O2 V1 N1 115.84(14)
O3 V1 N1 132.18(16)
O1 V1 N1 84.20(10)
N2 V1 N1 74.74(10)
C3 O1 V1 137.9(2)
C1 N1 C14 113.9(3)
C1 N1 V1 127.5(2)
C14 N1 V1 118.44(19)
C15 N2 C16 118.6(3)
C15 N2 V1 120.9(2)
C16 N2 V1 120.4(2)
N1 C1 C2 125.8(3)
N1 C1 H1 117(2)
C2 C1 H1 117(2)
C3 C2 C7 120.3(3)
C3 C2 C1 121.8(3)
C7 C2 C1 117.9(3)
O1 C3 C2 121.8(3)
O1 C3 C4 119.4(3)
C2 C3 C4 118.8(3)
C5 C4 C3 118.8(3)
C5 C4 C8 120.1(3)
C3 C4 C8 121.1(3)
C4 C5 C6 122.6(3)
C4 C5 H5 115(2)
C6 C5 H5 122(2)
C7 C6 C5 118.0(3)
C7 C6 H6 122(2)
C5 C6 H6 120(2)
C6 C7 C2 121.5(3)
C6 C7 H7 120(2)
C2 C7 H7 119(2)
C13 C8 C9 118.3(3)
C13 C8 C4 120.7(3)
C9 C8 C4 120.9(3)
C10 C9 C8 120.8(4)
C10 C9 H9 121(2)
C8 C9 H9 118(2)
C9 C10 C11 120.1(4)
C9 C10 H10 125(4)
C11 C10 H10 114(4)
C12 C11 C10 119.6(4)
C12 C11 H11 119(3)
C10 C11 H11 121(3)
C11 C12 C13 120.6(4)
C11 C12 H12 119(2)
C13 C12 H12 120(2)
C12 C13 C8 120.5(4)
C12 C13 H13 123(3)
C8 C13 H13 116(3)
N1 C14 C15 109.6(3)
N1 C14 H14A 112(3)
C15 C14 H14A 113(3)
N1 C14 H14B 119(2)
C15 C14 H14B 104(2)
H14A C14 H14B 99(3)
N2 C15 C19 122.5(3)
N2 C15 C14 115.9(3)
C19 C15 C14 121.6(3)
N2 C16 C17 122.6(3)
N2 C16 H16 114(2)
C17 C16 H16 123(2)
C16 C17 C18 118.2(3)
C16 C17 H17 115(2)
C18 C17 H17 127(2)
C19 C18 C17 119.5(3)
C19 C18 H18 118(2)
C17 C18 H18 122(2)
C18 C19 C15 118.6(3)
C18 C19 H19 124(2)
C15 C19 H19 117(2)

loop_
_geom_bond_atom_site_label_1
_geom_bond_atom_site_label_2
_geom_bond_distance
V1 O2 1.624(3)
V1 O3 1.625(3)
V1 O1 1.900(2)
V1 N2 2.128(3)
V1 N1 2.130(3)
O1 C3 1.317(4)
N1 C1 1.302(4)
N1 C14 1.476(4)
N2 C15 1.329(4)
N2 C16 1.362(4)
C1 C2 1.440(4)
C1 H1 1.03(4)
C2 C3 1.410(4)
C2 C7 1.411(4)
C3 C4 1.419(4)
C4 C5 1.400(5)
C4 C8 1.487(4)
C5 C6 1.403(5)
C5 H5 0.92(4)
C6 C7 1.378(5)
C6 H6 1.04(4)
C7 H7 0.98(4)
C8 C13 1.396(5)
C8 C9 1.400(5)
C9 C10 1.388(6)
C9 H9 1.08(4)
C10 C11 1.393(6)
C10 H10 0.94(7)
C11 C12 1.374(6)
C11 H11 0.92(4)
C12 C13 1.395(6)
C12 H12 1.07(4)
C13 H13 0.86(5)
C14 C15 1.500(4)
C14 H14A 0.92(5)
C14 H14B 1.05(5)
C15 C19 1.397(4)
C16 C17 1.371(5)
C16 H16 0.98(3)
C17 C18 1.405(5)
C17 H17 1.01(4)
C18 C19 1.378(5)
C18 H18 1.04(4)
C19 H19 0.91(4)
